data_7134898
loop_
_publ_author_name
'Xie, Xin-Ling'
'Chen, Feng'
'Wang, Wen-Wen'
'Lyu, Lei-Yan'
'Sun, Meng-Jiao'
'Zhang, Teng'
'Cao, Rong'

_publ_section_title
;
 Copper-based homometallic and heterometallic binuclear complexes for
 electrocatalytic CO<sub>2</sub> reduction.
;
_journal_issue 71
_journal_name_full 'Chemical communications (Cambridge, England)'
_journal_page_first 13485
_journal_page_last 13488
_journal_paper_doi 10.1039/d5cc04378f
_journal_volume 61
_journal_year 2025
_chemical_formula_moiety '2(C12 H15 Cu N2 O2), 2(Cl O4)'
_chemical_formula_sum 'C24 H30 Cl2 Cu2 N4 O12'
_chemical_formula_weight 764.50
_space_group_crystal_system monoclinic
_space_group_IT_number 14
_space_group_name_Hall '-P 2ybc'
_space_group_name_H-M_alt 'P 1 21/c 1'
_atom_sites_solution_hydrogens mixed
_audit_creation_date 2025-07-29
_audit_creation_method
;
Olex2 1.3
(compiled 2020.11.12 svn.r5f609507 for OlexSys, GUI svn.r6408)
;
_audit_update_record
;
2025-07-29 deposited with the CCDC.	2025-08-01 downloaded from the CCDC.
;
_cell_angle_alpha 90
_cell_angle_beta 105.507(2)
_cell_angle_gamma 90
_cell_formula_units_Z 4
_cell_length_a 16.4287(2)
_cell_length_b 12.34880(10)
_cell_length_c 14.3680(2)
_cell_measurement_reflns_used 17368
_cell_measurement_temperature 100.01(10)
_cell_measurement_theta_max 60.4740
_cell_measurement_theta_min 2.4190
_cell_volume 2808.80(6)
_computing_cell_refinement 'CrysAlisPro 1.171.41.93a (Rigaku OD, 2020)'
_computing_data_collection 'CrysAlisPro 1.171.41.93a (Rigaku OD, 2020)'
_computing_data_reduction 'CrysAlisPro 1.171.41.93a (Rigaku OD, 2020)'
_computing_molecular_graphics 'Olex2 1.3 (Dolomanov et al., 2009)'
_computing_publication_material 'Olex2 1.3 (Dolomanov et al., 2009)'
_computing_structure_refinement 'SHELXL 2018/3 (Sheldrick, 2015)'
_computing_structure_solution 'SHELXT 2018/2 (Sheldrick, 2018)'
_diffrn_ambient_temperature 100.15
_diffrn_detector_area_resol_mean 10.0000
_diffrn_detector_type HyPix
_diffrn_measured_fraction_theta_full 0.999
_diffrn_measured_fraction_theta_max 0.982
_diffrn_measurement_details
;
List of Runs (angles in degrees, time in seconds):

  # Type    Start    End  Width  t~exp~   \w     \q     \k     \f   Frames
#--------------------------------------------------------------------------
  1  \w     60.00 146.00   0.50    0.88    --   73.43  38.00-150.00  172
  2  \w     59.00 145.00   0.50    0.88    --   73.43  57.00   0.00  172
  3  \w     61.00 145.00   0.50    0.88    --   73.43  37.00 111.00  168
  4  \w     79.00 105.00   0.50    0.88    --   73.43-125.00 150.00   52
  5  \w     21.00 110.00   0.50    0.88    --   73.43-125.00  90.00  178
  6  \w     20.00 109.00   0.50    0.88    --   73.43-125.00 -60.00  178
  7  \w      2.00 105.00   0.50    0.88    --   73.43 -99.00 -60.00  206
  8  \w     60.00  88.00   0.50    0.88    --   73.43 -77.00 -30.00   56
  9  \w      2.00  36.00   0.50    0.88    --   73.43 -77.00 -30.00   68
 10  \w     21.00  47.00   0.50    0.88    --   73.43 -37.00 -44.00   52
 11  \w     13.00  66.00   0.50    0.88    --   73.43 -38.00-180.00  106
 12  \w    -16.00  72.00   0.50    0.11    --   -0.94  37.00 111.00  176
 13  \w     26.00  70.00   0.50    0.11    --   -0.94  38.00-150.00   88
 14  \w    -17.00  36.00   0.50    0.11    --   -0.94  57.00-180.00  106
 15  \w    -81.00 -16.00   0.50    0.88    --  -75.30  77.00-180.00  130
 16  \w    -91.00 -16.00   0.50    0.88    --  -75.30  57.00-180.00  150
 17  \w    -58.00 -32.00   0.50    0.88    --  -75.30  37.00 111.00   52
 18  \w    -90.00 -13.00   0.50    0.88    --  -75.30  57.00 120.00  154
 19  \w    -74.00 -17.00   0.50    0.11    --   -0.94 -37.00 -44.00  114
 20  \w   -126.00 -95.00   0.50    0.88    --  -75.30 -99.00  90.00   62
 21  \w   -149.00 -60.00   0.50    0.88    --  -75.30 -37.00 -44.00  178
 22  \w    -94.00 -43.00   0.50    0.88    --  -75.30 125.00-180.00  102
;
_diffrn_measurement_device 'four-circle diffractometer'
_diffrn_measurement_device_type 'ROD, Synergy Custom system, HyPix'
_diffrn_measurement_method '\w scans'
_diffrn_radiation_type GaK\a
_diffrn_radiation_wavelength 1.3405
_diffrn_reflns_av_R_equivalents 0.0668
_diffrn_reflns_av_unetI/netI 0.0436
_diffrn_reflns_Laue_measured_fraction_full 0.999
_diffrn_reflns_Laue_measured_fraction_max 0.982
_diffrn_reflns_limit_h_max 17
_diffrn_reflns_limit_h_min -21
_diffrn_reflns_limit_k_max 16
_diffrn_reflns_limit_k_min -15
_diffrn_reflns_limit_l_max 18
_diffrn_reflns_limit_l_min -18
_diffrn_reflns_number 36921
_diffrn_reflns_point_group_measured_fraction_full 0.999
_diffrn_reflns_point_group_measured_fraction_max 0.982
_diffrn_reflns_theta_full 53.543
_diffrn_reflns_theta_max 60.710
_diffrn_reflns_theta_min 2.427
_exptl_absorpt_coefficient_mu 9.768
_exptl_absorpt_correction_T_max 1.00000
_exptl_absorpt_correction_T_min 0.13070
_exptl_absorpt_correction_type multi-scan
_exptl_absorpt_process_details
;
CrysAlisPro 1.171.41.93a (Rigaku Oxford Diffraction, 2020)
Empirical absorption correction using spherical harmonics,
implemented in SCALE3 ABSPACK scaling algorithm.
;
_exptl_crystal_colour 'dark green'
_exptl_crystal_density_diffrn 1.808
_exptl_crystal_description block
_exptl_crystal_F_000 1560
_exptl_crystal_size_max 0.45
_exptl_crystal_size_mid 0.1
_exptl_crystal_size_min 0.1
_refine_diff_density_max 1.092
_refine_diff_density_min -0.889
_refine_diff_density_rms 0.132
_refine_ls_extinction_method none
_refine_ls_goodness_of_fit_ref 1.170
_refine_ls_hydrogen_treatment mixed
_refine_ls_matrix_type full
_refine_ls_number_parameters 411
_refine_ls_number_reflns 6370
_refine_ls_number_restraints 4
_refine_ls_restrained_S_all 1.170
_refine_ls_R_factor_all 0.1055
_refine_ls_R_factor_gt 0.0811
_refine_ls_shift/su_max 0.000
_refine_ls_shift/su_mean 0.000
_refine_ls_structure_factor_coef Fsqd
_refine_ls_weighting_details 'w=1/[\s^2^(Fo^2^)+(0.0316P)^2^+27.5394P] where P=(Fo^2^+2Fc^2^)/3'
_refine_ls_weighting_scheme calc
_refine_ls_wR_factor_gt 0.1756
_refine_ls_wR_factor_ref 0.1880
_reflns_Friedel_coverage 0.000
_reflns_number_gt 5027
_reflns_number_total 6370
_reflns_threshold_expression 'I > 2\s(I)'
_cod_data_source_file d5cc04378f2.cif
_cod_data_source_block sd-re-cu-co-1
_cod_depositor_comments 'Adding full bibliography for 7134898--7134901.cif.'
_cod_original_cell_volume 2808.79(6)
_cod_database_code 7134898
_shelx_shelxl_version_number 2018/3
_shelx_space_group_comment
;
The symmetry employed for this shelxl refinement is uniquely defined
by the following loop, which should always be used as a source of
symmetry information in preference to the above space-group names.
They are only intended as comments.
;
_shelx_estimated_absorpt_t_max 0.442
_shelx_estimated_absorpt_t_min 0.096
_olex2_refinement_description
;
1. Fixed Uiso
 At 1.2 times of:
  All C(H) groups, All C(H,H) groups
 At 1.5 times of:
  All C(H,H,H) groups, All O(H,H) groups
2. Restrained distances
 O11-H11A = O11-H11B
 0.9 with sigma of 0.02
 O12-H12A = O12-H12B
 0.9 with sigma of 0.02
3.a Secondary CH2 refined with riding coordinates:
 C18(H18A,H18B), C19(H19A,H19B), C21(H21A,H21B), C22(H22A,H22B), C23(H23A,
 H23B), C24(H24A,H24B)
3.b Aromatic/amide H refined with riding coordinates:
 C4(H4), C5(H5), C6(H6), C10(H10), C11(H11), C14(H14), C16(H16), C17(H17)
3.c Idealised Me refined as rotating group:
 C15(H15A,H15B,H15C), C20(H20A,H20B,H20C)
;
_olex2_submission_special_instructions 'No special instructions were received'
_oxdiff_exptl_absorpt_empirical_details
;
Empirical correction (ABSPACK) includes:
- Absorption correction using spherical harmonics
- Frame scaling
;

loop_
_space_group_symop_operation_xyz
'x, y, z'
'-x, y+1/2, -z+1/2'
'-x, -y, -z'
'x, -y-1/2, z-1/2'

loop_
_atom_site_label
_atom_site_type_symbol
_atom_site_fract_x
_atom_site_fract_y
_atom_site_fract_z
_atom_site_U_iso_or_equiv
_atom_site_adp_type
_atom_site_occupancy
_atom_site_site_symmetry_order
_atom_site_calc_flag
_atom_site_refinement_flags_posn
_atom_site_refinement_flags_adp
_atom_site_refinement_flags_occupancy
_atom_site_disorder_assembly
_atom_site_disorder_group
Cu1 Cu 0.93491(6) 0.90823(7) 0.96377(6) 0.0189(2) Uani 1 1 d . . . . .
Cu2 Cu 0.46108(6) 0.38559(7) 0.48022(8) 0.0273(3) Uani 1 1 d . . . . .
Cl2 Cl 0.90225(11) 0.94150(12) 0.68116(12) 0.0298(4) Uani 1 1 d . . . . .
Cl1 Cl 0.48530(12) 0.37709(14) 0.22693(14) 0.0389(4) Uani 1 1 d . . . . .
O1 O 0.9422(2) 1.0655(3) 0.9887(3) 0.0170(8) Uani 1 1 d . . . . .
O2 O 0.4297(3) 0.5407(3) 0.4718(3) 0.0264(10) Uani 1 1 d . . . . .
O3 O 0.8889(3) 0.8267(4) 0.6875(4) 0.0345(12) Uani 1 1 d . . . . .
O4 O 0.9379(4) 0.9818(4) 0.7768(4) 0.0405(13) Uani 1 1 d . . . . .
N1 N 1.0488(3) 1.2461(4) 1.0611(4) 0.0223(11) Uani 1 1 d . . . . .
N2 N 0.8135(3) 0.9128(4) 0.9080(4) 0.0245(12) Uani 1 1 d . . . . .
N3 N 0.4863(3) 0.7579(4) 0.5139(4) 0.0246(12) Uani 1 1 d . . . . .
N4 N 0.3445(4) 0.3396(4) 0.4259(4) 0.0298(13) Uani 1 1 d . . . . .
C1 C 0.8824(4) 1.1395(5) 0.9584(4) 0.0186(12) Uani 1 1 d . . . . .
C2 C 0.7983(4) 1.1100(5) 0.9097(4) 0.0213(12) Uani 1 1 d . . . . .
C3 C 0.3456(4) 0.6987(5) 0.4202(4) 0.0216(13) Uani 1 1 d . . . . .
C4 C 0.8338(4) 1.3274(5) 0.9425(5) 0.0236(13) Uani 1 1 d . . . . .
H4 H 0.846468 1.401852 0.955490 0.028 Uiso 1 1 calc R U . . .
C5 C 0.9796(4) 1.2953(5) 1.0275(5) 0.0226(13) Uani 1 1 d . . . . .
H5 H 0.980936 1.371292 1.037992 0.027 Uiso 1 1 calc R U . . .
C6 C 0.2666(4) 0.7426(5) 0.3728(4) 0.0238(13) Uani 1 1 d . . . . .
H6 H 0.261353 0.819131 0.367903 0.029 Uiso 1 1 calc R U . . .
C7 C 0.8992(4) 1.2513(5) 0.9755(4) 0.0213(13) Uani 1 1 d . . . . .
O5 O 0.4634(4) 0.4337(5) 0.3032(4) 0.0554(16) Uani 1 1 d . . . . .
O6 O 0.5204(4) 0.2742(5) 0.2618(5) 0.0594(17) Uani 1 1 d . . . . .
O7 O 0.9582(5) 0.9597(5) 0.6236(5) 0.0630(19) Uani 1 1 d . . . . .
O8 O 0.8232(4) 0.9922(5) 0.6407(6) 0.072(2) Uani 1 1 d . . . . .
O9 O 0.5484(5) 0.4357(5) 0.1970(5) 0.0682(19) Uani 1 1 d . . . . .
O10 O 0.4113(4) 0.3619(6) 0.1497(5) 0.068(2) Uani 1 1 d . . . . .
C8 C 0.3562(4) 0.5844(5) 0.4272(5) 0.0217(13) Uani 1 1 d . . . . .
C9 C 0.2837(4) 0.5199(5) 0.3875(5) 0.0239(13) Uani 1 1 d . . . . .
C10 C 0.4106(4) 0.7749(5) 0.4663(5) 0.0258(14) Uani 1 1 d . . . . .
H10 H 0.394095 0.848871 0.459932 0.031 Uiso 1 1 calc R U . . .
C11 C 0.7365(4) 1.1909(5) 0.8781(5) 0.0237(13) Uani 1 1 d . . . . .
H11 H 0.680668 1.169391 0.845199 0.028 Uiso 1 1 calc R U . . .
C12 C 0.1962(4) 0.6803(5) 0.3329(5) 0.0252(14) Uani 1 1 d . . . . .
C13 C 0.7535(4) 1.3003(5) 0.8931(5) 0.0277(15) Uani 1 1 d . . . . .
C14 C 0.2065(4) 0.5688(5) 0.3418(5) 0.0239(13) Uani 1 1 d . . . . .
H14 H 0.159091 0.523676 0.315634 0.029 Uiso 1 1 calc R U . . .
C15 C 0.1120(4) 0.7297(6) 0.2833(5) 0.0306(15) Uani 1 1 d . . . . .
H15A H 0.112359 0.806758 0.299845 0.046 Uiso 1 1 calc R U . . .
H15B H 0.067305 0.692743 0.304487 0.046 Uiso 1 1 calc R U . . .
H15C H 0.101534 0.721914 0.213191 0.046 Uiso 1 1 calc R U . . .
C16 C 0.7700(4) 0.9998(5) 0.8899(5) 0.0240(13) Uani 1 1 d . . . . .
H16 H 0.711514 0.990641 0.859428 0.029 Uiso 1 1 calc R U . . .
C17 C 0.2824(4) 0.4029(5) 0.3917(5) 0.0274(14) Uani 1 1 d . . . . .
H17 H 0.229120 0.369365 0.366044 0.033 Uiso 1 1 calc R U . . .
C18 C 1.1184(5) 1.3173(6) 1.1127(5) 0.0336(16) Uani 1 1 d . . . . .
H18A H 1.103417 1.393720 1.095306 0.040 Uiso 1 1 calc R U . . .
H18B H 1.126885 1.309431 1.183238 0.040 Uiso 1 1 calc R U . . .
C19 C 0.5310(5) 0.8589(6) 0.5575(6) 0.0386(18) Uani 1 1 d . . . . .
H19A H 0.495831 0.896740 0.593429 0.046 Uiso 1 1 calc R U . . .
H19B H 0.536862 0.907405 0.504754 0.046 Uiso 1 1 calc R U . . .
C20 C 0.6862(5) 1.3849(6) 0.8576(6) 0.0356(17) Uani 1 1 d . . . . .
H20A H 0.690487 1.413457 0.795437 0.053 Uiso 1 1 calc R U . . .
H20B H 0.693961 1.443943 0.904688 0.053 Uiso 1 1 calc R U . . .
H20C H 0.630381 1.352180 0.849495 0.053 Uiso 1 1 calc R U . . .
C21 C 0.6169(5) 0.8394(6) 0.6244(6) 0.0416(19) Uani 1 1 d . . . . .
H21A H 0.643090 0.910031 0.647630 0.050 Uiso 1 1 calc R U . . .
H21B H 0.610654 0.798317 0.681269 0.050 Uiso 1 1 calc R U . . .
C22 C 1.2364(5) 1.1876(6) 1.1294(7) 0.046(2) Uani 1 1 d . . . . .
H22A H 1.245847 1.190335 1.200400 0.056 Uiso 1 1 calc R U . . .
H22B H 1.292421 1.181789 1.116333 0.056 Uiso 1 1 calc R U . . .
C23 C 0.6743(5) 0.7782(6) 0.5780(6) 0.0413(19) Uani 1 1 d . . . . .
H23A H 0.667499 0.805848 0.511641 0.050 Uiso 1 1 calc R U . . .
H23B H 0.733721 0.790203 0.615114 0.050 Uiso 1 1 calc R U . . .
C24 C 1.1969(5) 1.2902(7) 1.0881(7) 0.050(2) Uani 1 1 d . . . . .
H24A H 1.237921 1.349594 1.110440 0.060 Uiso 1 1 calc R U . . .
H24B H 1.185031 1.286181 1.016874 0.060 Uiso 1 1 calc R U . . .
O11 O 0.9333(3) 0.8741(3) 1.1256(3) 0.0239(9) Uani 1 1 d D . . . .
H11A H 0.936(5) 0.805(2) 1.143(5) 0.036 Uiso 1 1 d D U . . .
H11B H 0.975(3) 0.916(5) 1.160(5) 0.036 Uiso 1 1 d D U . . .
O12 O 0.4374(3) 0.3864(5) 0.6321(4) 0.0422(13) Uani 1 1 d D . . . .
H12A H 0.470(5) 0.444(5) 0.657(7) 0.063 Uiso 1 1 d D U . . .
H12B H 0.464(6) 0.327(5) 0.663(6) 0.063 Uiso 1 1 d D U . . .

loop_
_atom_site_aniso_label
_atom_site_aniso_U_11
_atom_site_aniso_U_22
_atom_site_aniso_U_33
_atom_site_aniso_U_23
_atom_site_aniso_U_13
_atom_site_aniso_U_12
Cu1 0.0164(5) 0.0146(4) 0.0246(5) 0.0010(3) 0.0039(4) -0.0019(3)
Cu2 0.0175(5) 0.0171(4) 0.0456(6) -0.0007(4) 0.0055(4) -0.0008(4)
Cl2 0.0391(9) 0.0164(7) 0.0304(8) -0.0011(6) 0.0035(7) 0.0000(6)
Cl1 0.0402(10) 0.0318(9) 0.0439(10) 0.0007(7) 0.0097(8) 0.0015(7)
O1 0.014(2) 0.0161(19) 0.020(2) 0.0014(15) 0.0034(17) -0.0019(15)
O2 0.015(2) 0.019(2) 0.044(3) -0.0006(19) 0.005(2) 0.0006(17)
O3 0.038(3) 0.015(2) 0.050(3) -0.003(2) 0.010(2) -0.0029(19)
O4 0.056(4) 0.033(3) 0.031(3) -0.009(2) 0.007(2) -0.014(2)
N1 0.025(3) 0.020(2) 0.023(3) -0.002(2) 0.008(2) -0.007(2)
N2 0.015(3) 0.020(3) 0.035(3) 0.001(2) -0.001(2) -0.002(2)
N3 0.012(3) 0.021(3) 0.040(3) 0.000(2) 0.006(2) 0.000(2)
N4 0.024(3) 0.020(3) 0.045(4) -0.001(2) 0.009(3) -0.001(2)
C1 0.023(3) 0.017(3) 0.019(3) 0.003(2) 0.013(2) 0.003(2)
C2 0.023(3) 0.021(3) 0.019(3) 0.001(2) 0.006(2) 0.003(2)
C3 0.022(3) 0.021(3) 0.024(3) 0.000(2) 0.011(3) 0.003(2)
C4 0.028(4) 0.018(3) 0.031(3) 0.004(2) 0.019(3) 0.002(2)
C5 0.026(3) 0.018(3) 0.028(3) -0.001(2) 0.013(3) -0.002(2)
C6 0.026(3) 0.024(3) 0.023(3) 0.003(2) 0.010(3) 0.003(3)
C7 0.028(3) 0.019(3) 0.020(3) 0.002(2) 0.012(3) 0.001(2)
O5 0.072(4) 0.050(4) 0.048(4) -0.005(3) 0.022(3) -0.008(3)
O6 0.056(4) 0.038(3) 0.077(5) 0.006(3) 0.004(3) 0.006(3)
O7 0.105(6) 0.038(3) 0.060(4) 0.007(3) 0.046(4) -0.008(3)
O8 0.063(4) 0.031(3) 0.097(6) 0.000(3) -0.021(4) 0.019(3)
O9 0.085(5) 0.050(4) 0.078(5) -0.001(3) 0.037(4) -0.012(4)
O10 0.063(4) 0.062(4) 0.063(4) -0.011(3) -0.012(3) 0.015(4)
C8 0.018(3) 0.024(3) 0.026(3) 0.000(2) 0.011(3) 0.002(2)
C9 0.022(3) 0.023(3) 0.030(3) 0.001(3) 0.012(3) -0.001(2)
C10 0.028(4) 0.019(3) 0.035(4) 0.001(3) 0.018(3) 0.001(3)
C11 0.019(3) 0.029(3) 0.026(3) 0.004(3) 0.010(3) 0.005(3)
C12 0.022(3) 0.032(3) 0.024(3) 0.004(3) 0.011(3) 0.008(3)
C13 0.035(4) 0.023(3) 0.030(3) 0.007(3) 0.019(3) 0.009(3)
C14 0.019(3) 0.030(3) 0.023(3) 0.002(3) 0.006(3) -0.001(3)
C15 0.028(4) 0.037(4) 0.027(3) 0.005(3) 0.005(3) 0.010(3)
C16 0.009(3) 0.031(3) 0.030(3) 0.000(3) 0.002(3) 0.002(2)
C17 0.021(3) 0.025(3) 0.035(4) 0.000(3) 0.006(3) -0.005(3)
C18 0.034(4) 0.024(3) 0.040(4) -0.004(3) 0.004(3) -0.004(3)
C19 0.031(4) 0.026(4) 0.056(5) -0.007(3) 0.007(4) 0.000(3)
C20 0.038(4) 0.025(3) 0.048(4) 0.008(3) 0.020(4) 0.010(3)
C21 0.038(4) 0.032(4) 0.052(5) -0.010(3) 0.007(4) -0.002(3)
C22 0.026(4) 0.028(4) 0.079(6) -0.003(4) 0.004(4) -0.005(3)
C23 0.037(4) 0.023(3) 0.058(5) -0.003(3) 0.003(4) -0.007(3)
C24 0.045(5) 0.034(4) 0.068(6) -0.011(4) 0.011(4) -0.012(4)
O11 0.024(2) 0.018(2) 0.030(2) 0.0029(18) 0.0076(19) -0.0029(18)
O12 0.033(3) 0.038(3) 0.059(4) -0.003(3) 0.018(3) -0.006(2)

loop_
_atom_type_symbol
_atom_type_description
_atom_type_scat_dispersion_real
_atom_type_scat_dispersion_imag
_atom_type_scat_source
C C 0.0137 0.0067 'International Tables Vol C Tables 4.2.6.8 and 6.1.1.4'
H H 0.0000 0.0000 'International Tables Vol C Tables 4.2.6.8 and 6.1.1.4'
Cl Cl 0.3281 0.5435 'International Tables Vol C Tables 4.2.6.8 and 6.1.1.4'
Cu Cu -2.7974 3.6876 'International Tables Vol C Tables 4.2.6.8 and 6.1.1.4'
N N 0.0241 0.0134 'International Tables Vol C Tables 4.2.6.8 and 6.1.1.4'
O O 0.0389 0.0241 'International Tables Vol C Tables 4.2.6.8 and 6.1.1.4'

loop_
_geom_angle_atom_site_label_1
_geom_angle_atom_site_label_2
_geom_angle_atom_site_label_3
_geom_angle
_geom_angle_site_symmetry_1
_geom_angle_site_symmetry_3
_geom_angle_publ_flag
O1 Cu1 O1 76.63(18) . 3_777 ?
O1 Cu1 O11 90.73(16) . . ?
O1 Cu1 O11 88.19(16) 3_777 . ?
N1 Cu1 O1 92.63(19) 3_777 3_777 ?
N1 Cu1 O1 168.69(19) 3_777 . ?
N1 Cu1 O11 92.50(18) 3_777 . ?
N2 Cu1 O1 168.29(19) . 3_777 ?
N2 Cu1 O1 92.99(19) . . ?
N2 Cu1 N1 97.3(2) . 3_777 ?
N2 Cu1 O11 97.5(2) . . ?
O2 Cu2 O2 76.8(2) 3_666 . ?
O2 Cu2 O12 86.9(2) . . ?
O2 Cu2 O12 92.0(2) 3_666 . ?
N3 Cu2 O2 168.7(2) 3_666 . ?
N3 Cu2 O2 93.0(2) 3_666 3_666 ?
N3 Cu2 O12 98.4(2) 3_666 . ?
N4 Cu2 O2 169.3(2) . 3_666 ?
N4 Cu2 O2 92.6(2) . . ?
N4 Cu2 N3 97.4(2) . 3_666 ?
N4 Cu2 O12 89.1(2) . . ?
O4 Cl2 O3 108.2(3) . . ?
O7 Cl2 O3 109.1(3) . . ?
O7 Cl2 O4 110.2(4) . . ?
O7 Cl2 O8 111.0(5) . . ?
O8 Cl2 O3 108.8(4) . . ?
O8 Cl2 O4 109.5(4) . . ?
O5 Cl1 O6 109.1(4) . . ?
O9 Cl1 O5 109.7(4) . . ?
O9 Cl1 O6 107.5(4) . . ?
O10 Cl1 O5 109.0(4) . . ?
O10 Cl1 O6 109.7(4) . . ?
O10 Cl1 O9 111.8(5) . . ?
Cu1 O1 Cu1 103.37(18) . 3_777 ?
C1 O1 Cu1 126.8(4) . 3_777 ?
C1 O1 Cu1 127.9(4) . . ?
Cu2 O2 Cu2 103.2(2) 3_666 . ?
C8 O2 Cu2 127.9(4) . . ?
C8 O2 Cu2 127.7(4) . 3_666 ?
C5 N1 Cu1 123.1(4) . 3_777 ?
C5 N1 C18 113.7(5) . . ?
C18 N1 Cu1 122.9(4) . 3_777 ?
C16 N2 Cu1 124.4(4) . . ?
C16 N2 C22 113.5(5) . 3_777 ?
C22 N2 Cu1 121.7(4) 3_777 . ?
C10 N3 Cu2 122.0(4) . 3_666 ?
C10 N3 C19 112.9(5) . . ?
C19 N3 Cu2 124.9(4) . 3_666 ?
C17 N4 Cu2 125.0(5) . . ?
C17 N4 C23 116.7(6) . 3_666 ?
C23 N4 Cu2 118.2(5) 3_666 . ?
O1 C1 C2 121.5(5) . . ?
O1 C1 C7 121.4(6) . . ?
C7 C1 C2 117.0(5) . . ?
C1 C2 C16 124.0(5) . . ?
C11 C2 C1 119.9(6) . . ?
C11 C2 C16 116.0(6) . . ?
C6 C3 C8 119.9(6) . . ?
C6 C3 C10 116.4(6) . . ?
C8 C3 C10 123.5(6) . . ?
C7 C4 H4 118.1 . . ?
C13 C4 H4 118.1 . . ?
C13 C4 C7 123.8(6) . . ?
N1 C5 H5 115.7 . . ?
N1 C5 C7 128.6(6) . . ?
C7 C5 H5 115.7 . . ?
C3 C6 H6 118.3 . . ?
C12 C6 C3 123.4(6) . . ?
C12 C6 H6 118.3 . . ?
C1 C7 C5 124.6(6) . . ?
C4 C7 C1 119.7(6) . . ?
C4 C7 C5 115.7(6) . . ?
O2 C8 C3 121.3(6) . . ?
O2 C8 C9 121.8(6) . . ?
C9 C8 C3 116.9(6) . . ?
C8 C9 C17 124.3(6) . . ?
C14 C9 C8 120.3(6) . . ?
C14 C9 C17 115.4(6) . . ?
N3 C10 C3 129.7(6) . . ?
N3 C10 H10 115.2 . . ?
C3 C10 H10 115.2 . . ?
C2 C11 H11 118.6 . . ?
C13 C11 C2 122.9(6) . . ?
C13 C11 H11 118.6 . . ?
C6 C12 C14 116.5(6) . . ?
C6 C12 C15 122.2(6) . . ?
C14 C12 C15 121.3(6) . . ?
C4 C13 C11 116.6(6) . . ?
C4 C13 C20 121.8(6) . . ?
C11 C13 C20 121.6(7) . . ?
C9 C14 H14 118.5 . . ?
C12 C14 C9 122.9(6) . . ?
C12 C14 H14 118.5 . . ?
C12 C15 H15A 109.5 . . ?
C12 C15 H15B 109.5 . . ?
C12 C15 H15C 109.5 . . ?
H15A C15 H15B 109.5 . . ?
H15A C15 H15C 109.5 . . ?
H15B C15 H15C 109.5 . . ?
N2 C16 C2 128.3(6) . . ?
N2 C16 H16 115.8 . . ?
C2 C16 H16 115.8 . . ?
N4 C17 C9 127.6(6) . . ?
N4 C17 H17 116.2 . . ?
C9 C17 H17 116.2 . . ?
N1 C18 H18A 109.5 . . ?
N1 C18 H18B 109.5 . . ?
H18A C18 H18B 108.1 . . ?
C24 C18 N1 110.8(6) . . ?
C24 C18 H18A 109.5 . . ?
C24 C18 H18B 109.5 . . ?
N3 C19 H19A 108.7 . . ?
N3 C19 H19B 108.7 . . ?
N3 C19 C21 114.0(6) . . ?
H19A C19 H19B 107.6 . . ?
C21 C19 H19A 108.7 . . ?
C21 C19 H19B 108.7 . . ?
C13 C20 H20A 109.5 . . ?
C13 C20 H20B 109.5 . . ?
C13 C20 H20C 109.5 . . ?
H20A C20 H20B 109.5 . . ?
H20A C20 H20C 109.5 . . ?
H20B C20 H20C 109.5 . . ?
C19 C21 H21A 109.0 . . ?
C19 C21 H21B 109.0 . . ?
H21A C21 H21B 107.8 . . ?
C23 C21 C19 113.1(7) . . ?
C23 C21 H21A 109.0 . . ?
C23 C21 H21B 109.0 . . ?
N2 C22 H22A 108.5 3_777 . ?
N2 C22 H22B 108.5 3_777 . ?
H22A C22 H22B 107.5 . . ?
C24 C22 N2 115.2(7) . 3_777 ?
C24 C22 H22A 108.5 . . ?
C24 C22 H22B 108.5 . . ?
N4 C23 C21 111.2(6) 3_666 . ?
N4 C23 H23A 109.4 3_666 . ?
N4 C23 H23B 109.4 3_666 . ?
C21 C23 H23A 109.4 . . ?
C21 C23 H23B 109.4 . . ?
H23A C23 H23B 108.0 . . ?
C18 C24 C22 114.9(8) . . ?
C18 C24 H24A 108.6 . . ?
C18 C24 H24B 108.6 . . ?
C22 C24 H24A 108.5 . . ?
C22 C24 H24B 108.5 . . ?
H24A C24 H24B 107.5 . . ?
Cu1 O11 H11A 116(5) . . ?
Cu1 O11 H11B 103(5) . . ?
H11A O11 H11B 115(7) . . ?
Cu2 O12 H12A 98(6) . . ?
Cu2 O12 H12B 106(6) . . ?
H12A O12 H12B 107(9) . . ?

loop_
_geom_bond_atom_site_label_1
_geom_bond_atom_site_label_2
_geom_bond_distance
_geom_bond_site_symmetry_2
_geom_bond_publ_flag
Cu1 O1 1.977(4) 3_777 ?
Cu1 O1 1.973(4) . ?
Cu1 N1 1.970(5) 3_777 ?
Cu1 N2 1.942(5) . ?
Cu1 O11 2.371(5) . ?
Cu2 O2 1.965(4) 3_666 ?
Cu2 O2 1.979(4) . ?
Cu2 N3 1.964(5) 3_666 ?
Cu2 N4 1.949(6) . ?
Cu2 O12 2.317(6) . ?
Cl2 O3 1.442(5) . ?
Cl2 O4 1.431(5) . ?
Cl2 O7 1.409(6) . ?
Cl2 O8 1.419(6) . ?
Cl1 O5 1.425(6) . ?
Cl1 O6 1.429(6) . ?
Cl1 O9 1.422(7) . ?
Cl1 O10 1.422(7) . ?
O1 C1 1.328(7) . ?
O2 C8 1.321(8) . ?
N1 C5 1.265(8) . ?
N1 C18 1.476(8) . ?
N2 C16 1.277(8) . ?
N2 C22 1.504(9) 3_777 ?
N3 C10 1.266(8) . ?
N3 C19 1.497(9) . ?
N4 C17 1.275(9) . ?
N4 C23 1.485(8) 3_666 ?
C1 C2 1.419(9) . ?
C1 C7 1.416(8) . ?
C2 C11 1.410(8) . ?
C2 C16 1.442(9) . ?
C3 C6 1.402(9) . ?
C3 C8 1.423(8) . ?
C3 C10 1.445(9) . ?
C4 H4 0.9500 . ?
C4 C7 1.411(9) . ?
C4 C13 1.361(10) . ?
C5 H5 0.9500 . ?
C5 C7 1.440(9) . ?
C6 H6 0.9500 . ?
C6 C12 1.380(9) . ?
C8 C9 1.420(9) . ?
C9 C14 1.399(9) . ?
C9 C17 1.447(9) . ?
C10 H10 0.9500 . ?
C11 H11 0.9500 . ?
C11 C13 1.385(9) . ?
C12 C14 1.389(9) . ?
C12 C15 1.506(9) . ?
C13 C20 1.507(9) . ?
C14 H14 0.9500 . ?
C15 H15A 0.9800 . ?
C15 H15B 0.9800 . ?
C15 H15C 0.9800 . ?
C16 H16 0.9500 . ?
C17 H17 0.9500 . ?
C18 H18A 0.9900 . ?
C18 H18B 0.9900 . ?
C18 C24 1.464(11) . ?
C19 H19A 0.9900 . ?
C19 H19B 0.9900 . ?
C19 C21 1.499(11) . ?
C20 H20A 0.9800 . ?
C20 H20B 0.9800 . ?
C20 H20C 0.9800 . ?
C21 H21A 0.9900 . ?
C21 H21B 0.9900 . ?
C21 C23 1.498(11) . ?
C22 H22A 0.9900 . ?
C22 H22B 0.9900 . ?
C22 C24 1.474(11) . ?
C23 H23A 0.9900 . ?
C23 H23B 0.9900 . ?
C24 H24A 0.9900 . ?
C24 H24B 0.9900 . ?
O11 H11A 0.88(2) . ?
O11 H11B 0.89(2) . ?
O12 H12A 0.91(2) . ?
O12 H12B 0.91(2) . ?

loop_
_geom_hbond_atom_site_label_D
_geom_hbond_atom_site_label_H
_geom_hbond_atom_site_label_A
_geom_hbond_distance_DH
_geom_hbond_distance_HA
_geom_hbond_distance_DA
_geom_hbond_angle_DHA
_geom_hbond_site_symmetry_A
_geom_hbond_publ_flag
C5 H5 O7 0.95 2.50 3.383(8) 154.5 4_586 yes
C18 H18B O3 0.99 2.57 3.406(9) 142.3 3_777 yes
C19 H19A O9 0.99 2.56 3.198(10) 122.1 4_576 yes
C19 H19B O10 0.99 2.64 3.356(12) 129.2 2_655 yes
C21 H21B O6 0.99 2.65 3.420(11) 134.3 3_666 yes
C22 H22B O12 0.99 2.48 3.416(10) 157.9 4_676 yes
C23 H23A O10 0.99 2.43 3.360(11) 155.4 2_655 yes
C23 H23B O3 0.99 2.52 3.506(9) 172.0 . yes
O11 H11A O3 0.88(2) 1.98(4) 2.796(6) 153(7) 4_576 yes
O11 H11B O4 0.89(2) 1.95(2) 2.832(7) 174(7) 3_777 yes
O12 H12A Cl1 0.91(2) 2.75(5) 3.587(6) 154(8) 3_666 yes
O12 H12A O5 0.91(2) 1.86(2) 2.766(8) 175(9) 3_666 yes
O12 H12A O9 0.91(2) 2.66(8) 3.256(9) 124(7) 3_666 yes
O12 H12B Cl1 0.91(2) 2.67(4) 3.534(6) 159(8) 4_566 yes
O12 H12B O6 0.91(2) 1.93(4) 2.812(9) 163(9) 4_566 yes
O12 H12B O10 0.91(2) 2.47(8) 3.116(9) 128(8) 4_566 yes

loop_
_geom_torsion_atom_site_label_1
_geom_torsion_atom_site_label_2
_geom_torsion_atom_site_label_3
_geom_torsion_atom_site_label_4
_geom_torsion
_geom_torsion_site_symmetry_1
_geom_torsion_site_symmetry_2
_geom_torsion_site_symmetry_3
_geom_torsion_site_symmetry_4
_geom_torsion_publ_flag
Cu1 O1 C1 C2 7.0(7) . . . . ?
Cu1 O1 C1 C2 168.3(4) 3_777 . . . ?
Cu1 O1 C1 C7 -174.7(4) . . . . ?
Cu1 O1 C1 C7 -13.3(7) 3_777 . . . ?
Cu1 N1 C5 C7 6.9(9) 3_777 . . . ?
Cu1 N1 C18 C24 36.6(8) 3_777 . . . ?
Cu1 N2 C16 C2 -3.2(10) . . . . ?
Cu2 O2 C8 C3 -9.0(8) 3_666 . . . ?
Cu2 O2 C8 C3 -174.2(4) . . . . ?
Cu2 O2 C8 C9 173.4(4) 3_666 . . . ?
Cu2 O2 C8 C9 8.3(8) . . . . ?
Cu2 N3 C10 C3 9.3(10) 3_666 . . . ?
Cu2 N3 C19 C21 -11.7(9) 3_666 . . . ?
Cu2 N4 C17 C9 -1.5(11) . . . . ?
O1 C1 C2 C11 -179.8(5) . . . . ?
O1 C1 C2 C16 0.8(9) . . . . ?
O1 C1 C7 C4 -179.7(5) . . . . ?
O1 C1 C7 C5 -1.3(9) . . . . ?
O2 C8 C9 C14 179.2(6) . . . . ?
O2 C8 C9 C17 0.2(10) . . . . ?
N1 C5 C7 C1 4.7(10) . . . . ?
N1 C5 C7 C4 -176.9(6) . . . . ?
N1 C18 C24 C22 -72.1(9) . . . . ?
N2 C22 C24 C18 66.0(10) 3_777 . . . ?
N3 C19 C21 C23 56.1(9) . . . . ?
C1 C2 C11 C13 -0.5(9) . . . . ?
C1 C2 C16 N2 -2.9(11) . . . . ?
C2 C1 C7 C4 -1.3(8) . . . . ?
C2 C1 C7 C5 177.1(5) . . . . ?
C2 C11 C13 C4 -1.4(9) . . . . ?
C2 C11 C13 C20 179.3(6) . . . . ?
C3 C6 C12 C14 0.1(9) . . . . ?
C3 C6 C12 C15 179.4(6) . . . . ?
C3 C8 C9 C14 1.5(9) . . . . ?
C3 C8 C9 C17 -177.4(6) . . . . ?
C5 N1 C18 C24 -137.8(7) . . . . ?
C6 C3 C8 O2 -179.7(5) . . . . ?
C6 C3 C8 C9 -2.0(9) . . . . ?
C6 C3 C10 N3 179.5(6) . . . . ?
C6 C12 C14 C9 -0.6(9) . . . . ?
C7 C1 C2 C11 1.8(8) . . . . ?
C7 C1 C2 C16 -177.6(6) . . . . ?
C7 C4 C13 C11 2.0(9) . . . . ?
C7 C4 C13 C20 -178.7(6) . . . . ?
C8 C3 C6 C12 1.2(9) . . . . ?
C8 C3 C10 N3 4.5(11) . . . . ?
C8 C9 C14 C12 -0.2(10) . . . . ?
C8 C9 C17 N4 -3.8(11) . . . . ?
C10 N3 C19 C21 172.6(7) . . . . ?
C10 C3 C6 C12 -174.0(6) . . . . ?
C10 C3 C8 O2 -4.8(9) . . . . ?
C10 C3 C8 C9 172.9(6) . . . . ?
C11 C2 C16 N2 177.7(7) . . . . ?
C13 C4 C7 C1 -0.7(9) . . . . ?
C13 C4 C7 C5 -179.2(6) . . . . ?
C14 C9 C17 N4 177.1(7) . . . . ?
C15 C12 C14 C9 -179.9(6) . . . . ?
C16 C2 C11 C13 179.0(6) . . . . ?
C17 C9 C14 C12 178.8(6) . . . . ?
C18 N1 C5 C7 -178.6(6) . . . . ?
C19 N3 C10 C3 -174.8(7) . . . . ?
C19 C21 C23 N4 -79.3(9) . . . 3_666 ?
C22 N2 C16 C2 -175.8(7) 3_777 . . . ?
C23 N4 C17 C9 179.5(7) 3_666 . . . ?
